data_1551660
loop_
_publ_author_name
'YAMAGUCHI, Ryo'
'YAMASAKI, Mikio'
'SAKIYAMA, Hiroshi'

_publ_section_title
;
 Dimeric Structure of a Nickel(II) Complex with
 2,2^|^prime;-Iminodiethanol Composed by the Hydrogen-Bonding Network
;
_journal_issue 0
_journal_name_full 'X-ray Structure Analysis Online'
_journal_page_first 53
_journal_paper_doi 10.2116/xraystruct.30.53
_journal_volume 30
_journal_year 2014
_chemical_formula_moiety 'C24 H20 B, C8 H21 N2 Ni O4, 3(C H4 O)'
_chemical_formula_sum 'C35 H53 B N2 Ni O7'
_chemical_formula_weight 683.32
_space_group_IT_number 14
_space_group_name_Hall '-P 2yn'
_space_group_name_H-M_alt 'P 1 21/n 1'
_symmetry_cell_setting monoclinic
_symmetry_Int_Tables_number 14
_symmetry_space_group_name_Hall '-P 2yn'
_symmetry_space_group_name_H-M 'P 1 21/n 1'
_atom_sites_solution_hydrogens geom
_atom_sites_solution_primary direct
_atom_sites_solution_secondary difmap
_cell_angle_alpha 90.0000
_cell_angle_beta 97.112(7)
_cell_angle_gamma 90.0000
_cell_formula_units_Z 4
_cell_length_a 12.5322(3)
_cell_length_b 17.3577(4)
_cell_length_c 16.1681(4)
_cell_measurement_reflns_used 31016
_cell_measurement_temperature 93
_cell_measurement_theta_max 27.44
_cell_measurement_theta_min 2.54
_cell_volume 3489.99(15)
_computing_cell_refinement 'RAPID AUTO (Rigaku, 2006)'
_computing_data_collection 'RAPID AUTO (Rigaku, 2006)'
_computing_data_reduction 'RAPID AUTO (Rigaku, 2006)'
_computing_molecular_graphics 'CrystalStructure 4.0'
_computing_publication_material 'CrystalStructure 4.0 (Rigaku, 2010)'
_computing_structure_refinement 'SHELXL97 (Sheldrick, 2008)'
_computing_structure_solution 'Il Milione (Burla, et al., 2007)'
_diffrn_ambient_temperature 93
_diffrn_detector_area_resol_mean 10.000
_diffrn_measured_fraction_theta_full 0.998
_diffrn_measured_fraction_theta_max 0.998
_diffrn_measurement_device_type 'Rigaku R-AXIS RAPID'
_diffrn_measurement_method \w
_diffrn_radiation_type 'Mo K\a'
_diffrn_radiation_wavelength 0.71075
_diffrn_reflns_av_R_equivalents 0.0171
_diffrn_reflns_limit_h_max 16
_diffrn_reflns_limit_h_min -15
_diffrn_reflns_limit_k_max 22
_diffrn_reflns_limit_k_min -22
_diffrn_reflns_limit_l_max 20
_diffrn_reflns_limit_l_min -20
_diffrn_reflns_number 33181
_diffrn_reflns_theta_full 27.44
_diffrn_reflns_theta_max 27.44
_diffrn_standards_number 0
_exptl_absorpt_coefficient_mu 0.605
_exptl_absorpt_correction_T_max 0.881
_exptl_absorpt_correction_T_min 0.821
_exptl_absorpt_correction_type multi-scan
_exptl_absorpt_process_details 'ABSCOR (Rigaku, 1995)'
_exptl_crystal_colour blue
_exptl_crystal_density_diffrn 1.300
_exptl_crystal_density_method 'not measured'
_exptl_crystal_description block
_exptl_crystal_F_000 1464.00
_exptl_crystal_size_max 0.300
_exptl_crystal_size_mid 0.210
_exptl_crystal_size_min 0.210
_refine_diff_density_max 0.390
_refine_diff_density_min -0.250
_refine_ls_extinction_method none
_refine_ls_goodness_of_fit_ref 1.024
_refine_ls_hydrogen_treatment mixed
_refine_ls_number_parameters 430
_refine_ls_number_reflns 7958
_refine_ls_number_restraints 4
_refine_ls_R_factor_gt 0.0263
_refine_ls_shift/su_max 0.001
_refine_ls_structure_factor_coef Fsqd
_refine_ls_weighting_details 'w = 1/[\s^2^(Fo^2^)+(0.0320P)^2^+2.0209P] where P=(Fo^2^+2Fc^2^)/3'
_refine_ls_weighting_scheme calc
_refine_ls_wR_factor_ref 0.0682
_reflns_number_gt 7165
_reflns_number_total 7958
_reflns_threshold_expression F^2^>2.0\s(F^2^)
_cod_data_source_file 30_53_1.txt
_cod_data_source_block sc0908e
_cod_original_cell_volume 3490.00(14)
_cod_database_code 1551660

loop_
_symmetry_equiv_pos_site_id
_symmetry_equiv_pos_as_xyz
1 +X,+Y,+Z
2 1/2-X,1/2+Y,1/2-Z
3 -X,-Y,-Z
4 1/2+X,1/2-Y,1/2+Z

loop_
_atom_site_label
_atom_site_type_symbol
_atom_site_fract_x
_atom_site_fract_y
_atom_site_fract_z
_atom_site_U_iso_or_equiv
_atom_site_adp_type
_atom_site_occupancy
_atom_site_symmetry_multiplicity
_atom_site_calc_flag
_atom_site_refinement_flags
Ni1 Ni 0.420892(12) 0.454194(9) 0.354803(9) 0.01053(5) Uani 1.0 4 d .
O2 O 0.43520(7) 0.53150(5) 0.25615(5) 0.01490(17) Uani 1.0 4 d D
O3 O 0.57732(7) 0.46376(5) 0.41370(5) 0.01464(17) Uani 1.0 4 d D
O4 O 0.38672(7) 0.36185(5) 0.43020(6) 0.01562(18) Uani 1.0 4 d D
O5 O 0.36913(7) 0.53863(5) 0.42791(5) 0.01344(17) Uani 1.0 4 d .
O6 O 0.17716(8) 0.41361(7) 0.12827(6) 0.0312(3) Uani 1.0 4 d .
O7 O 0.48974(7) 0.65671(5) 0.42582(6) 0.01741(18) Uani 1.0 4 d .
O8 O 0.58343(8) 0.63835(6) 0.28685(6) 0.0216(2) Uani 1.0 4 d .
N9 N 0.49741(8) 0.38060(6) 0.27728(6) 0.0139(2) Uani 1.0 4 d .
N10 N 0.25770(8) 0.44114(6) 0.31231(6) 0.0134(2) Uani 1.0 4 d .
C11 C 0.44721(10) 0.48755(8) 0.18213(8) 0.0173(3) Uani 1.0 4 d .
C12 C 0.52720(11) 0.42313(8) 0.20369(8) 0.0185(3) Uani 1.0 4 d .
C13 C 0.65155(10) 0.41312(8) 0.37982(8) 0.0200(3) Uani 1.0 4 d .
C14 C 0.59098(10) 0.34829(8) 0.33115(8) 0.0184(3) Uani 1.0 4 d .
C15 C 0.27460(10) 0.36233(7) 0.44166(8) 0.0161(3) Uani 1.0 4 d .
C16 C 0.21177(10) 0.37612(7) 0.35654(8) 0.0161(3) Uani 1.0 4 d .
C17 C 0.25510(10) 0.54931(7) 0.41212(8) 0.0152(3) Uani 1.0 4 d .
C18 C 0.21102(10) 0.51793(7) 0.32666(8) 0.0158(3) Uani 1.0 4 d .
C19 C 0.07277(12) 0.44644(10) 0.11633(10) 0.0296(4) Uani 1.0 4 d .
C20 C 0.43376(12) 0.72807(8) 0.41810(11) 0.0299(4) Uani 1.0 4 d .
C21 C 0.69631(12) 0.62656(10) 0.28987(10) 0.0303(4) Uani 1.0 4 d .
C22 C 0.41550(9) 0.70367(7) 0.01474(7) 0.0123(3) Uani 1.0 4 d .
C23 C 0.38885(10) 0.68013(7) 0.09320(8) 0.0155(3) Uani 1.0 4 d .
C24 C 0.28770(10) 0.65195(8) 0.10527(8) 0.0174(3) Uani 1.0 4 d .
C25 C 0.20684(10) 0.64652(7) 0.03817(8) 0.0177(3) Uani 1.0 4 d .
C26 C 0.23022(10) 0.66761(8) -0.04047(8) 0.0171(3) Uani 1.0 4 d .
C27 C 0.33252(10) 0.69471(7) -0.05165(7) 0.0141(3) Uani 1.0 4 d .
C28 C 0.56069(9) 0.81102(7) 0.07203(7) 0.0130(3) Uani 1.0 4 d .
C29 C 0.58799(10) 0.79805(8) 0.15824(8) 0.0177(3) Uani 1.0 4 d .
C30 C 0.60355(11) 0.85794(8) 0.21613(8) 0.0208(3) Uani 1.0 4 d .
C31 C 0.59322(11) 0.93419(8) 0.19037(8) 0.0194(3) Uani 1.0 4 d .
C32 C 0.56848(10) 0.94959(7) 0.10578(8) 0.0175(3) Uani 1.0 4 d .
C33 C 0.55319(10) 0.88900(7) 0.04857(8) 0.0146(3) Uani 1.0 4 d .
C34 C 0.54902(9) 0.76669(7) -0.08908(7) 0.0126(3) Uani 1.0 4 d .
C35 C 0.47341(10) 0.81706(7) -0.13262(8) 0.0149(3) Uani 1.0 4 d .
C36 C 0.48191(10) 0.84386(7) -0.21288(8) 0.0174(3) Uani 1.0 4 d .
C37 C 0.56928(11) 0.82230(8) -0.25315(8) 0.0182(3) Uani 1.0 4 d .
C38 C 0.64692(10) 0.77407(7) -0.21195(8) 0.0168(3) Uani 1.0 4 d .
C39 C 0.63585(10) 0.74625(7) -0.13207(7) 0.0141(3) Uani 1.0 4 d .
C40 C 0.62683(9) 0.66923(7) 0.03248(7) 0.0124(3) Uani 1.0 4 d .
C41 C 0.73510(10) 0.68646(8) 0.06050(8) 0.0161(3) Uani 1.0 4 d .
C42 C 0.81344(10) 0.62977(8) 0.07834(8) 0.0181(3) Uani 1.0 4 d .
C43 C 0.78597(11) 0.55221(8) 0.06907(8) 0.0187(3) Uani 1.0 4 d .
C44 C 0.67990(11) 0.53250(7) 0.04115(8) 0.0176(3) Uani 1.0 4 d .
C45 C 0.60265(10) 0.59047(7) 0.02347(7) 0.0142(3) Uani 1.0 4 d .
B46 B 0.53754(10) 0.73759(8) 0.00641(8) 0.0116(3) Uani 1.0 4 d .
H2 H 0.4833(11) 0.5608(8) 0.2635(10) 0.0179 Uiso 1.0 4 d D
H3 H 0.5908(13) 0.4644(10) 0.4627(6) 0.0176 Uiso 1.0 4 d D
H4 H 0.4221(12) 0.3570(10) 0.4737(7) 0.0187 Uiso 1.0 4 d D
H6 H 0.2053 0.4170 0.0839 0.0374 Uiso 1.0 4 calc R
H7 H 0.4452 0.6203 0.4225 0.0209 Uiso 1.0 4 calc R
H8 H 0.5692 0.6526 0.3339 0.0260 Uiso 1.0 4 calc RD
H9 H 0.4507 0.3408 0.2590 0.0166 Uiso 1.0 4 calc R
H10 H 0.2496 0.4309 0.2554 0.0161 Uiso 1.0 4 calc R
H11A H 0.4728 0.5215 0.1395 0.0208 Uiso 1.0 4 calc R
H11B H 0.3769 0.4657 0.1588 0.0208 Uiso 1.0 4 calc R
H12A H 0.5267 0.3876 0.1557 0.0222 Uiso 1.0 4 calc R
H12B H 0.6005 0.4447 0.2164 0.0222 Uiso 1.0 4 calc R
H13A H 0.7023 0.3912 0.4256 0.0240 Uiso 1.0 4 calc R
H13B H 0.6937 0.4425 0.3426 0.0240 Uiso 1.0 4 calc R
H14A H 0.6393 0.3216 0.2964 0.0221 Uiso 1.0 4 calc R
H14B H 0.5661 0.3103 0.3703 0.0221 Uiso 1.0 4 calc R
H15A H 0.2599 0.4038 0.4808 0.0194 Uiso 1.0 4 calc R
H15B H 0.2540 0.3124 0.4646 0.0194 Uiso 1.0 4 calc R
H16A H 0.2128 0.3287 0.3226 0.0193 Uiso 1.0 4 calc R
H16B H 0.1360 0.3877 0.3632 0.0193 Uiso 1.0 4 calc R
H17A H 0.2381 0.6049 0.4149 0.0182 Uiso 1.0 4 calc R
H17B H 0.2201 0.5225 0.4556 0.0182 Uiso 1.0 4 calc R
H18A H 0.1318 0.5136 0.3227 0.0190 Uiso 1.0 4 calc R
H18B H 0.2284 0.5542 0.2829 0.0190 Uiso 1.0 4 calc R
H19A H 0.0295 0.4205 0.0699 0.0355 Uiso 1.0 4 calc R
H19B H 0.0782 0.5014 0.1037 0.0355 Uiso 1.0 4 calc R
H19C H 0.0385 0.4401 0.1672 0.0355 Uiso 1.0 4 calc R
H20A H 0.3714 0.7256 0.4491 0.0359 Uiso 1.0 4 calc R
H20B H 0.4094 0.7383 0.3592 0.0359 Uiso 1.0 4 calc R
H20C H 0.4818 0.7695 0.4407 0.0359 Uiso 1.0 4 calc R
H21A H 0.7201 0.5887 0.3332 0.0364 Uiso 1.0 4 calc R
H21B H 0.7340 0.6754 0.3027 0.0364 Uiso 1.0 4 calc R
H21C H 0.7126 0.6075 0.2358 0.0364 Uiso 1.0 4 calc R
H23 H 0.4424 0.6837 0.1401 0.0186 Uiso 1.0 4 calc R
H24 H 0.2739 0.6364 0.1593 0.0209 Uiso 1.0 4 calc R
H25 H 0.1371 0.6288 0.0460 0.0213 Uiso 1.0 4 calc R
H26 H 0.1763 0.6636 -0.0870 0.0205 Uiso 1.0 4 calc R
H27 H 0.3466 0.7076 -0.1064 0.0169 Uiso 1.0 4 calc R
H29 H 0.5961 0.7465 0.1777 0.0213 Uiso 1.0 4 calc R
H30 H 0.6213 0.8464 0.2736 0.0249 Uiso 1.0 4 calc R
H31 H 0.6029 0.9750 0.2297 0.0233 Uiso 1.0 4 calc R
H32 H 0.5619 1.0014 0.0868 0.0210 Uiso 1.0 4 calc R
H33 H 0.5370 0.9011 -0.0089 0.0175 Uiso 1.0 4 calc R
H35 H 0.4139 0.8335 -0.1060 0.0179 Uiso 1.0 4 calc R
H36 H 0.4281 0.8768 -0.2401 0.0209 Uiso 1.0 4 calc R
H37 H 0.5757 0.8402 -0.3078 0.0219 Uiso 1.0 4 calc R
H38 H 0.7079 0.7599 -0.2381 0.0202 Uiso 1.0 4 calc R
H39 H 0.6891 0.7123 -0.1059 0.0169 Uiso 1.0 4 calc R
H41 H 0.7557 0.7390 0.0676 0.0193 Uiso 1.0 4 calc R
H42 H 0.8856 0.6441 0.0968 0.0217 Uiso 1.0 4 calc R
H43 H 0.8388 0.5133 0.0816 0.0224 Uiso 1.0 4 calc R
H44 H 0.6600 0.4799 0.0341 0.0211 Uiso 1.0 4 calc R
H45 H 0.5307 0.5758 0.0045 0.0170 Uiso 1.0 4 calc R

loop_
_atom_site_aniso_label
_atom_site_aniso_U_11
_atom_site_aniso_U_22
_atom_site_aniso_U_33
_atom_site_aniso_U_12
_atom_site_aniso_U_13
_atom_site_aniso_U_23
Ni1 0.00960(8) 0.01130(8) 0.01088(8) 0.00015(5) 0.00199(5) 0.00048(5)
O2 0.0165(5) 0.0146(5) 0.0141(4) -0.0022(4) 0.0041(4) 0.0000(4)
O3 0.0120(4) 0.0192(5) 0.0127(4) 0.0022(4) 0.0012(4) -0.0022(4)
O4 0.0125(5) 0.0185(5) 0.0156(5) -0.0005(4) 0.0008(4) 0.0048(4)
O5 0.0113(4) 0.0148(5) 0.0143(4) 0.0022(4) 0.0020(3) -0.0011(4)
O6 0.0228(6) 0.0533(8) 0.0175(5) 0.0056(5) 0.0029(4) -0.0005(5)
O7 0.0153(5) 0.0156(5) 0.0211(5) -0.0004(4) 0.0014(4) 0.0019(4)
O8 0.0203(5) 0.0261(5) 0.0190(5) -0.0052(4) 0.0044(4) 0.0000(4)
N9 0.0132(5) 0.0136(5) 0.0147(5) -0.0004(4) 0.0015(4) -0.0010(4)
N10 0.0128(5) 0.0149(5) 0.0126(5) 0.0001(4) 0.0022(4) 0.0002(4)
C11 0.0205(7) 0.0196(7) 0.0123(6) -0.0010(5) 0.0037(5) -0.0002(5)
C12 0.0204(7) 0.0201(7) 0.0162(6) 0.0004(5) 0.0071(5) -0.0014(5)
C13 0.0123(6) 0.0272(7) 0.0205(6) 0.0040(5) 0.0015(5) -0.0071(6)
C14 0.0166(6) 0.0185(7) 0.0199(6) 0.0056(5) 0.0009(5) -0.0029(5)
C15 0.0145(6) 0.0162(6) 0.0186(6) -0.0006(5) 0.0056(5) 0.0034(5)
C16 0.0121(6) 0.0163(6) 0.0203(6) -0.0026(5) 0.0033(5) -0.0000(5)
C17 0.0120(6) 0.0150(6) 0.0189(6) 0.0030(5) 0.0034(5) -0.0004(5)
C18 0.0124(6) 0.0160(6) 0.0188(6) 0.0030(5) 0.0010(5) 0.0025(5)
C19 0.0243(8) 0.0340(9) 0.0307(8) 0.0010(7) 0.0044(6) 0.0008(7)
C20 0.0227(8) 0.0174(7) 0.0487(10) 0.0024(6) 0.0009(7) 0.0022(7)
C21 0.0209(7) 0.0357(9) 0.0346(8) 0.0001(6) 0.0044(6) 0.0033(7)
C22 0.0130(6) 0.0095(6) 0.0148(6) 0.0028(5) 0.0036(5) -0.0001(5)
C23 0.0152(6) 0.0169(6) 0.0142(6) 0.0021(5) 0.0017(5) 0.0017(5)
C24 0.0188(7) 0.0181(7) 0.0166(6) 0.0016(5) 0.0070(5) 0.0025(5)
C25 0.0144(6) 0.0173(6) 0.0224(7) -0.0016(5) 0.0060(5) -0.0014(5)
C26 0.0152(6) 0.0184(7) 0.0173(6) -0.0010(5) 0.0005(5) -0.0035(5)
C27 0.0160(6) 0.0132(6) 0.0135(6) 0.0009(5) 0.0038(5) -0.0014(5)
C28 0.0107(6) 0.0142(6) 0.0143(6) 0.0006(5) 0.0029(4) -0.0000(5)
C29 0.0218(7) 0.0160(6) 0.0154(6) 0.0006(5) 0.0023(5) 0.0012(5)
C30 0.0243(7) 0.0243(7) 0.0137(6) -0.0009(6) 0.0022(5) -0.0022(5)
C31 0.0172(6) 0.0206(7) 0.0210(7) -0.0019(5) 0.0046(5) -0.0083(5)
C32 0.0143(6) 0.0135(6) 0.0249(7) 0.0003(5) 0.0036(5) -0.0015(5)
C33 0.0123(6) 0.0159(6) 0.0157(6) 0.0004(5) 0.0024(5) 0.0012(5)
C34 0.0138(6) 0.0115(6) 0.0125(6) -0.0022(5) 0.0014(5) -0.0013(5)
C35 0.0147(6) 0.0157(6) 0.0146(6) -0.0008(5) 0.0026(5) 0.0000(5)
C36 0.0185(6) 0.0172(6) 0.0156(6) -0.0022(5) -0.0016(5) 0.0027(5)
C37 0.0235(7) 0.0192(7) 0.0123(6) -0.0071(5) 0.0030(5) 0.0002(5)
C38 0.0180(6) 0.0177(6) 0.0159(6) -0.0046(5) 0.0068(5) -0.0040(5)
C39 0.0144(6) 0.0129(6) 0.0149(6) -0.0020(5) 0.0018(5) -0.0023(5)
C40 0.0129(6) 0.0147(6) 0.0098(5) 0.0012(5) 0.0027(4) 0.0003(5)
C41 0.0155(6) 0.0172(6) 0.0156(6) -0.0005(5) 0.0019(5) -0.0015(5)
C42 0.0121(6) 0.0267(7) 0.0151(6) 0.0015(5) 0.0001(5) -0.0014(5)
C43 0.0182(7) 0.0215(7) 0.0167(6) 0.0084(5) 0.0033(5) 0.0027(5)
C44 0.0206(7) 0.0140(6) 0.0188(6) 0.0027(5) 0.0052(5) 0.0014(5)
C45 0.0126(6) 0.0158(6) 0.0144(6) 0.0006(5) 0.0029(5) 0.0007(5)
B46 0.0117(6) 0.0124(6) 0.0109(6) 0.0007(5) 0.0020(5) 0.0005(5)

loop_
_atom_type_symbol
_atom_type_description
_atom_type_scat_dispersion_real
_atom_type_scat_dispersion_imag
_atom_type_scat_source
C C 0.003 0.002
;
International Tables for Crystallography
(1992, Vol. C, Tables 4.2.6.8 and 6.1.1.4)
;
H H 0.000 0.000
;
International Tables for Crystallography
(1992, Vol. C, Table 6.1.1.4)
;
B B 0.001 0.001
;
International Tables for Crystallography
(1992, Vol. C, Tables 4.2.6.8 and 6.1.1.4)
;
N N 0.006 0.003
;
International Tables for Crystallography
(1992, Vol. C, Tables 4.2.6.8 and 6.1.1.4)
;
Ni Ni 0.339 1.112
;
International Tables for Crystallography
(1992, Vol. C, Tables 4.2.6.8 and 6.1.1.4)
;
O O 0.011 0.006
;
International Tables for Crystallography
(1992, Vol. C, Tables 4.2.6.8 and 6.1.1.4)
;

loop_
_geom_angle_atom_site_label_1
_geom_angle_atom_site_label_2
_geom_angle_atom_site_label_3
_geom_angle
_geom_angle_publ_flag
O2 Ni1 O3 97.59(4) yes
O2 Ni1 O4 166.38(4) yes
O2 Ni1 O5 92.52(4) yes
O2 Ni1 N9 81.25(4) yes
O2 Ni1 N10 89.53(4) yes
O3 Ni1 O4 92.51(4) yes
O3 Ni1 O5 91.53(4) yes
O3 Ni1 N9 81.24(4) yes
O3 Ni1 N10 171.89(4) yes
O4 Ni1 O5 96.33(4) yes
O4 Ni1 N9 91.33(4) yes
O4 Ni1 N10 81.12(4) yes
O5 Ni1 N9 169.70(4) yes
O5 Ni1 N10 84.25(4) yes
N9 Ni1 N10 103.79(4) yes
Ni1 O2 C11 108.56(8) yes
Ni1 O3 C13 113.28(7) yes
Ni1 O4 C15 110.14(7) yes
Ni1 O5 C17 111.83(7) yes
Ni1 N9 C12 110.71(8) yes
Ni1 N9 C14 105.41(8) yes
C12 N9 C14 113.55(10) yes
Ni1 N10 C16 110.20(7) yes
Ni1 N10 C18 103.88(7) yes
C16 N10 C18 114.95(10) yes
O2 C11 C12 109.50(10) yes
N9 C12 C11 109.05(11) yes
O3 C13 C14 110.16(10) yes
N9 C14 C13 109.39(11) yes
O4 C15 C16 106.81(11) yes
N10 C16 C15 111.53(10) yes
O5 C17 C18 110.92(11) yes
N10 C18 C17 110.90(10) yes
C23 C22 C27 114.75(11) yes
C23 C22 B46 119.90(10) yes
C27 C22 B46 125.34(11) yes
C22 C23 C24 123.19(11) yes
C23 C24 C25 120.06(12) yes
C24 C25 C26 118.66(12) yes
C25 C26 C27 120.52(11) yes
C22 C27 C26 122.77(11) yes
C29 C28 C33 114.83(11) yes
C29 C28 B46 120.68(11) yes
C33 C28 B46 124.48(10) yes
C28 C29 C30 122.67(13) yes
C29 C30 C31 120.56(12) yes
C30 C31 C32 118.65(12) yes
C31 C32 C33 120.12(12) yes
C28 C33 C32 123.14(12) yes
C35 C34 C39 114.97(11) yes
C35 C34 B46 121.74(11) yes
C39 C34 B46 123.24(10) yes
C34 C35 C36 123.13(12) yes
C35 C36 C37 120.02(12) yes
C36 C37 C38 118.83(12) yes
C37 C38 C39 120.39(13) yes
C34 C39 C38 122.62(11) yes
C41 C40 C45 115.29(11) yes
C41 C40 B46 121.70(11) yes
C45 C40 B46 122.89(10) yes
C40 C41 C42 122.83(13) yes
C41 C42 C43 120.09(12) yes
C42 C43 C44 119.05(12) yes
C43 C44 C45 119.83(12) yes
C40 C45 C44 122.91(11) yes
C22 B46 C28 108.07(10) yes
C22 B46 C34 111.90(9) yes
C22 B46 C40 109.08(10) yes
C28 B46 C34 109.56(10) yes
C28 B46 C40 109.24(9) yes
C34 B46 C40 108.95(10) yes
Ni1 O2 H2 115.6(11) no
C11 O2 H2 108.1(11) no
Ni1 O3 H3 122.3(12) no
C13 O3 H3 108.8(12) no
Ni1 O4 H4 118.0(12) no
C15 O4 H4 109.6(11) no
C19 O6 H6 109.461 no
C20 O7 H7 109.473 no
C21 O8 H8 109.469 no
Ni1 N9 H9 109.009 no
C12 N9 H9 109.014 no
C14 N9 H9 109.018 no
Ni1 N10 H10 109.201 no
C16 N10 H10 109.206 no
C18 N10 H10 109.194 no
O2 C11 H11A 109.768 no
O2 C11 H11B 109.770 no
C12 C11 H11A 109.783 no
C12 C11 H11B 109.777 no
H11A C11 H11B 108.226 no
N9 C12 H12A 109.873 no
N9 C12 H12B 109.869 no
C11 C12 H12A 109.877 no
C11 C12 H12B 109.866 no
H12A C12 H12B 108.293 no
O3 C13 H13A 109.626 no
O3 C13 H13B 109.618 no
C14 C13 H13A 109.626 no
C14 C13 H13B 109.630 no
H13A C13 H13B 108.151 no
N9 C14 H14A 109.792 no
N9 C14 H14B 109.798 no
C13 C14 H14A 109.796 no
C13 C14 H14B 109.793 no
H14A C14 H14B 108.254 no
O4 C15 H15A 110.357 no
O4 C15 H15B 110.353 no
C16 C15 H15A 110.366 no
C16 C15 H15B 110.367 no
H15A C15 H15B 108.585 no
N10 C16 H16A 109.321 no
N10 C16 H16B 109.313 no
C15 C16 H16A 109.322 no
C15 C16 H16B 109.318 no
H16A C16 H16B 107.967 no
O5 C17 H17A 109.461 no
O5 C17 H17B 109.451 no
C18 C17 H17A 109.460 no
C18 C17 H17B 109.451 no
H17A C17 H17B 108.047 no
N10 C18 H18A 109.454 no
N10 C18 H18B 109.451 no
C17 C18 H18A 109.466 no
C17 C18 H18B 109.466 no
H18A C18 H18B 108.048 no
O6 C19 H19A 109.480 no
O6 C19 H19B 109.469 no
O6 C19 H19C 109.469 no
H19A C19 H19B 109.471 no
H19A C19 H19C 109.475 no
H19B C19 H19C 109.464 no
O7 C20 H20A 109.466 no
O7 C20 H20B 109.474 no
O7 C20 H20C 109.475 no
H20A C20 H20B 109.473 no
H20A C20 H20C 109.470 no
H20B C20 H20C 109.469 no
O8 C21 H21A 109.472 no
O8 C21 H21B 109.475 no
O8 C21 H21C 109.469 no
H21A C21 H21B 109.467 no
H21A C21 H21C 109.477 no
H21B C21 H21C 109.467 no
C22 C23 H23 118.401 no
C24 C23 H23 118.405 no
C23 C24 H24 119.972 no
C25 C24 H24 119.971 no
C24 C25 H25 120.677 no
C26 C25 H25 120.665 no
C25 C26 H26 119.741 no
C27 C26 H26 119.742 no
C22 C27 H27 118.618 no
C26 C27 H27 118.613 no
C28 C29 H29 118.662 no
C30 C29 H29 118.664 no
C29 C30 H30 119.721 no
C31 C30 H30 119.720 no
C30 C31 H31 120.682 no
C32 C31 H31 120.672 no
C31 C32 H32 119.934 no
C33 C32 H32 119.947 no
C28 C33 H33 118.442 no
C32 C33 H33 118.415 no
C34 C35 H35 118.431 no
C36 C35 H35 118.435 no
C35 C36 H36 119.996 no
C37 C36 H36 119.983 no
C36 C37 H37 120.593 no
C38 C37 H37 120.578 no
C37 C38 H38 119.812 no
C39 C38 H38 119.794 no
C34 C39 H39 118.694 no
C38 C39 H39 118.689 no
C40 C41 H41 118.587 no
C42 C41 H41 118.581 no
C41 C42 H42 119.953 no
C43 C42 H42 119.959 no
C42 C43 H43 120.475 no
C44 C43 H43 120.476 no
C43 C44 H44 120.080 no
C45 C44 H44 120.089 no
C40 C45 H45 118.536 no
C44 C45 H45 118.551 no

loop_
_geom_bond_atom_site_label_1
_geom_bond_atom_site_label_2
_geom_bond_distance
_geom_bond_publ_flag
Ni1 O2 2.1090(9) yes
Ni1 O3 2.0773(9) yes
Ni1 O4 2.0900(10) yes
Ni1 O5 2.0386(9) yes
Ni1 N9 2.1024(11) yes
Ni1 N10 2.0876(10) yes
O2 C11 1.4427(16) yes
O3 C13 1.4368(17) yes
O4 C15 1.4399(16) yes
O5 C17 1.4323(15) yes
O6 C19 1.4181(19) yes
O7 C20 1.4214(17) yes
O8 C21 1.4242(19) yes
N9 C12 1.4866(17) yes
N9 C14 1.4817(16) yes
N10 C16 1.4894(17) yes
N10 C18 1.4854(17) yes
C11 C12 1.5134(19) yes
C13 C14 1.5211(19) yes
C15 C16 1.5176(18) yes
C17 C18 1.5238(18) yes
C22 C23 1.4116(18) yes
C22 C27 1.4076(16) yes
C22 B46 1.6598(18) yes
C23 C24 1.3948(19) yes
C24 C25 1.3930(17) yes
C25 C26 1.3888(19) yes
C26 C27 1.3982(19) yes
C28 C29 1.4116(17) yes
C28 C33 1.4057(18) yes
C28 B46 1.6608(18) yes
C29 C30 1.3963(19) yes
C30 C31 1.389(2) yes
C31 C32 1.3904(18) yes
C32 C33 1.3980(18) yes
C34 C35 1.4116(17) yes
C34 C39 1.4073(18) yes
C34 B46 1.6476(18) yes
C35 C36 1.3949(19) yes
C36 C37 1.393(2) yes
C37 C38 1.3895(18) yes
C38 C39 1.4017(18) yes
C40 C41 1.4084(17) yes
C40 C45 1.4039(18) yes
C40 B46 1.6495(18) yes
C41 C42 1.3947(19) yes
C42 C43 1.393(2) yes
C43 C44 1.3926(19) yes
C44 C45 1.4010(18) yes
O2 H2 0.786(14) no
O3 H3 0.790(10) no
O4 H4 0.788(12) no
O6 H6 0.840 no
O7 H7 0.840 no
O8 H8 0.840 no
N9 H9 0.930 no
N10 H10 0.930 no
C11 H11A 0.990 no
C11 H11B 0.990 no
C12 H12A 0.990 no
C12 H12B 0.990 no
C13 H13A 0.990 no
C13 H13B 0.990 no
C14 H14A 0.990 no
C14 H14B 0.990 no
C15 H15A 0.990 no
C15 H15B 0.990 no
C16 H16A 0.990 no
C16 H16B 0.990 no
C17 H17A 0.990 no
C17 H17B 0.990 no
C18 H18A 0.990 no
C18 H18B 0.990 no
C19 H19A 0.980 no
C19 H19B 0.980 no
C19 H19C 0.980 no
C20 H20A 0.980 no
C20 H20B 0.980 no
C20 H20C 0.980 no
C21 H21A 0.980 no
C21 H21B 0.980 no
C21 H21C 0.980 no
C23 H23 0.950 no
C24 H24 0.950 no
C25 H25 0.950 no
C26 H26 0.950 no
C27 H27 0.950 no
C29 H29 0.950 no
C30 H30 0.950 no
C31 H31 0.950 no
C32 H32 0.950 no
C33 H33 0.950 no
C35 H35 0.950 no
C36 H36 0.950 no
C37 H37 0.950 no
C38 H38 0.950 no
C39 H39 0.950 no
C41 H41 0.950 no
C42 H42 0.950 no
C43 H43 0.950 no
C44 H44 0.950 no
C45 H45 0.950 no

loop_
_geom_contact_atom_site_label_1
_geom_contact_atom_site_label_2
_geom_contact_distance
_geom_contact_publ_flag
_geom_contact_site_symmetry_2
O2 C17 3.5998(17) no .
O2 C18 3.1688(16) no .
O3 C12 3.4486(16) no .
O4 C14 3.1918(17) no .
O5 C15 3.2989(15) no .
O5 C16 3.5516(15) no .
N10 C11 3.4579(18) no .
C12 C13 3.0772(18) no .
C15 C17 3.2852(18) no .
C15 C18 3.3196(18) no .
C16 C17 3.1652(18) no .
C22 C25 2.8655(18) no .
C22 C29 3.3908(17) no .
C22 C35 3.2412(18) no .
C22 C45 3.0495(17) no .
C23 C26 2.7579(17) no .
C23 C28 3.1779(18) no .
C23 C29 3.2975(18) no .
C23 C40 3.2587(18) no .
C23 C45 3.4088(19) no .
C24 C27 2.7670(18) no .
C27 C34 3.1137(18) no .
C27 C35 3.1486(18) no .
C28 C31 2.8644(18) no .
C28 C35 3.3555(17) no .
C28 C41 3.0964(18) no .
C29 C32 2.7653(19) no .
C29 C40 3.1010(19) no .
C29 C41 3.220(2) no .
C30 C33 2.7577(18) no .
C33 C34 3.0715(18) no .
C33 C35 3.2273(18) no .
C34 C37 2.8635(18) no .
C34 C41 3.4395(17) no .
C34 C45 3.5800(17) no .
C35 C38 2.7606(19) no .
C36 C39 2.7704(17) no .
C39 C40 2.9921(17) no .
C39 C41 3.3703(17) no .
C40 C43 2.8568(18) no .
C41 C44 2.7685(19) no .
C42 C45 2.7659(18) no .
O2 O7 3.5003(13) no .
O2 O8 2.6284(14) no .
O2 C24 3.5528(16) no .
O3 O5 2.5660(12) no 3_666
O3 O7 3.5374(13) no .
O3 O7 3.5144(13) no 3_666
O3 C17 3.3058(15) no 3_666
O4 O7 2.6509(13) no 3_666
O4 C20 3.4853(18) no 3_666
O5 O3 2.5660(12) no 3_666
O5 O7 2.5494(13) no .
O5 C13 3.2606(16) no 3_666
O5 C20 3.3949(17) no .
O6 N10 3.0590(14) no .
O6 C20 3.5508(19) no 2_545
O6 C42 3.4405(17) no 3_665
O6 C43 3.3333(17) no 3_665
O6 C44 3.5780(18) no 3_665
O7 O2 3.5003(13) no .
O7 O3 3.5374(13) no .
O7 O3 3.5144(13) no 3_666
O7 O4 2.6509(13) no 3_666
O7 O5 2.5494(13) no .
O7 O8 2.6799(15) no .
O7 C15 3.4432(15) no 3_666
O7 C17 3.4655(16) no .
O8 O2 2.6284(14) no .
O8 O7 2.6799(15) no .
O8 C11 3.4521(17) no .
O8 C20 3.381(2) no .
O8 C29 3.4700(17) no .
N9 C38 3.3350(16) no 3_665
N9 C39 3.4897(15) no 3_665
N10 O6 3.0590(14) no .
C11 O8 3.4521(17) no .
C11 C45 3.5721(18) no 3_665
C13 O5 3.2606(16) no 3_666
C13 C17 3.4836(18) no 3_666
C13 C31 3.543(2) no 2_645
C13 C32 3.5445(18) no 2_645
C15 O7 3.4432(15) no 3_666
C17 O3 3.3058(15) no 3_666
C17 O7 3.4655(16) no .
C17 C13 3.4836(18) no 3_666
C18 C37 3.4560(19) no 4_465
C20 O4 3.4853(18) no 3_666
C20 O5 3.3949(17) no .
C20 O6 3.5508(19) no 2_555
C20 O8 3.381(2) no .
C24 O2 3.5528(16) no .
C29 O8 3.4700(17) no .
C31 C13 3.543(2) no 2_655
C32 C13 3.5445(18) no 2_655
C37 C18 3.4560(19) no 4_564
C38 N9 3.3350(16) no 3_665
C39 N9 3.4897(15) no 3_665
C42 O6 3.4405(17) no 3_665
C43 O6 3.3333(17) no 3_665
C44 O6 3.5780(18) no 3_665
C45 C11 3.5721(18) no 3_665
Ni1 H11B 3.1544 no .
Ni1 H12B 3.3686 no .
Ni1 H13B 3.4544 no .
Ni1 H14B 3.0822 no .
Ni1 H15A 3.1624 no .
Ni1 H16A 3.3878 no .
Ni1 H17B 3.3782 no .
Ni1 H18B 3.0803 no .
O2 H9 3.3167 no .
O2 H10 2.9072 no .
O2 H12A 3.2634 no .
O2 H12B 2.7027 no .
O2 H18B 2.7092 no .
O3 H2 3.068(14) no .
O3 H4 2.938(16) no .
O3 H9 3.5138 no .
O3 H12B 3.2552 no .
O3 H14A 3.2636 no .
O3 H14B 2.7538 no .
O4 H3 3.107(16) no .
O4 H9 2.9978 no .
O4 H10 3.3427 no .
O4 H14B 2.7082 no .
O4 H16A 2.6775 no .
O4 H16B 3.2262 no .
O4 H17B 3.5381 no .
O5 H2 3.194(16) no .
O5 H3 3.051(16) no .
O5 H4 3.287(17) no .
O5 H10 3.5331 no .
O5 H15A 2.8934 no .
O5 H18A 3.2672 no .
O5 H18B 2.7666 no .
N9 H2 3.139(14) no .
N9 H3 3.407(12) no .
N9 H4 3.448(13) no .
N9 H10 3.2034 no .
N9 H11A 3.2972 no .
N9 H11B 2.7234 no .
N9 H13A 3.2943 no .
N9 H13B 2.7704 no .
N10 H4 3.443(13) no .
N10 H9 3.1855 no .
N10 H11B 3.0801 no .
N10 H15A 2.7966 no .
N10 H15B 3.3303 no .
N10 H17A 3.3148 no .
N10 H17B 2.8027 no .
C11 H9 2.8332 no .
C11 H10 3.0382 no .
C11 H18B 3.5529 no .
C12 H2 2.661(14) no .
C12 H13B 2.8891 no .
C12 H14A 2.6086 no .
C12 H14B 3.3166 no .
C13 H4 3.551(15) no .
C13 H9 3.2416 no .
C13 H12B 2.6962 no .
C14 H3 2.931(14) no .
C14 H4 3.321(14) no .
C14 H12A 2.9314 no .
C14 H12B 2.5120 no .
C15 H10 3.2170 no .
C15 H17B 2.8783 no .
C15 H18A 3.5973 no .
C16 H4 3.067(13) no .
C16 H17B 2.9984 no .
C16 H18A 2.6194 no .
C16 H18B 3.3272 no .
C17 H10 3.2563 no .
C17 H15A 2.7568 no .
C17 H16B 3.2291 no .
C18 H15A 3.1830 no .
C18 H16A 3.2849 no .
C18 H16B 2.5450 no .
C22 H24 3.3164 no .
C22 H26 3.3102 no .
C22 H29 3.3373 no .
C22 H35 2.9797 no .
C22 H45 2.6635 no .
C23 H25 3.2763 no .
C23 H27 3.2396 no .
C23 H29 3.0099 no .
C23 H45 3.0205 no .
C24 H26 3.2531 no .
C25 H23 3.2620 no .
C25 H27 3.2661 no .
C26 H24 3.2538 no .
C27 H23 3.2379 no .
C27 H25 3.2803 no .
C27 H35 2.7994 no .
C27 H45 3.2700 no .
C28 H23 2.9492 no .
C28 H30 3.3116 no .
C28 H32 3.3128 no .
C28 H35 3.2418 no .
C28 H41 2.7538 no .
C29 H23 2.6879 no .
C29 H31 3.2790 no .
C29 H33 3.2381 no .
C29 H41 2.8948 no .
C30 H32 3.2514 no .
C31 H29 3.2652 no .
C31 H33 3.2627 no .
C32 H30 3.2504 no .
C33 H29 3.2384 no .
C33 H31 3.2779 no .
C33 H35 3.0233 no .
C34 H27 2.7181 no .
C34 H33 2.6826 no .
C34 H36 3.3160 no .
C34 H38 3.3117 no .
C34 H41 3.4246 no .
C35 H27 2.5458 no .
C35 H33 2.5237 no .
C35 H37 3.2755 no .
C35 H39 3.2424 no .
C36 H27 3.4867 no .
C36 H33 3.4316 no .
C36 H38 3.2552 no .
C37 H35 3.2616 no .
C37 H39 3.2689 no .
C38 H36 3.2558 no .
C39 H35 3.2401 no .
C39 H37 3.2825 no .
C39 H41 3.3894 no .
C40 H23 3.0700 no .
C40 H29 2.7712 no .
C40 H39 2.5700 no .
C40 H42 3.3101 no .
C40 H44 3.3125 no .
C41 H29 2.9197 no .
C41 H39 2.7180 no .
C41 H43 3.2755 no .
C41 H45 3.2392 no .
C42 H39 3.4933 no .
C42 H44 3.2617 no .
C43 H41 3.2635 no .
C43 H45 3.2655 no .
C44 H42 3.2609 no .
C45 H23 3.3377 no .
C45 H39 3.2525 no .
C45 H41 3.2388 no .
C45 H43 3.2787 no .
B46 H23 2.7577 no .
B46 H27 2.8705 no .
B46 H29 2.7795 no .
B46 H33 2.8492 no .
B46 H35 2.7888 no .
B46 H39 2.8200 no .
B46 H41 2.7894 no .
B46 H45 2.8090 no .
H2 H11A 2.1064 no .
H2 H11B 2.6091 no .
H2 H12A 3.5504 no .
H2 H12B 2.6603 no .
H2 H13B 3.4592 no .
H2 H18B 3.2506 no .
H3 H4 2.84(3) no .
H3 H13A 2.0330 no .
H3 H13B 2.4902 no .
H3 H14B 3.0615 no .
H4 H9 3.5451 no .
H4 H14B 2.7319 no .
H4 H15A 2.2042 no .
H4 H15B 2.2323 no .
H4 H16A 3.3915 no .
H6 H19A 2.1874 no .
H6 H19B 2.2168 no .
H6 H19C 2.6536 no .
H7 H20A 2.1169 no .
H7 H20B 2.3080 no .
H7 H20C 2.6407 no .
H8 H21A 2.1939 no .
H8 H21B 2.2217 no .
H8 H21C 2.6584 no .
H9 H10 2.9616 no .
H9 H11B 2.7959 no .
H9 H12A 2.1799 no .
H9 H12B 2.7521 no .
H9 H14A 2.3883 no .
H9 H14B 2.2271 no .
H9 H16A 3.2784 no .
H10 H11B 2.4422 no .
H10 H16A 2.1591 no .
H10 H16B 2.4980 no .
H10 H18A 2.4128 no .
H10 H18B 2.2078 no .
H11A H12A 2.4260 no .
H11A H12B 2.3230 no .
H11B H12A 2.3220 no .
H11B H12B 2.8655 no .
H11B H18B 3.2818 no .
H12A H13B 3.5840 no .
H12A H14A 2.7718 no .
H12B H13A 3.5858 no .
H12B H13B 2.2212 no .
H12B H14A 2.5137 no .
H12B H14B 3.4754 no .
H13A H14A 2.4572 no .
H13A H14B 2.3036 no .
H13B H14A 2.3022 no .
H13B H14B 2.8632 no .
H15A H16A 2.8659 no .
H15A H16B 2.3181 no .
H15A H17B 2.1472 no .
H15A H18A 3.4239 no .
H15B H16A 2.3083 no .
H15B H16B 2.4469 no .
H16A H18A 3.3657 no .
H16B H17B 2.9023 no .
H16B H18A 2.2788 no .
H16B H18B 3.4263 no .
H17A H18A 2.4523 no .
H17A H18B 2.2965 no .
H17B H18A 2.2964 no .
H17B H18B 2.8597 no .
H23 H24 2.3214 no .
H23 H29 2.2313 no .
H23 H45 3.1825 no .
H24 H25 2.3525 no .
H25 H26 2.3446 no .
H26 H27 2.3245 no .
H27 H35 2.3418 no .
H27 H45 3.5700 no .
H29 H30 2.3229 no .
H29 H41 2.8399 no .
H30 H31 2.3445 no .
H31 H32 2.3491 no .
H32 H33 2.3244 no .
H33 H35 2.3707 no .
H35 H36 2.3223 no .
H36 H37 2.3509 no .
H37 H38 2.3452 no .
H38 H39 2.3300 no .
H39 H41 2.8632 no .
H41 H42 2.3236 no .
H42 H43 2.3493 no .
H43 H44 2.3506 no .
H44 H45 2.3314 no .
Ni1 H3 3.290(12) no 3_666
Ni1 H7 3.0856 no .
O2 H7 3.0885 no .
O2 H8 2.8805 no .
O2 H23 3.2479 no .
O2 H24 3.0117 no .
O3 H3 3.321(15) no 3_666
O3 H7 3.1940 no .
O3 H7 3.0679 no 3_666
O3 H8 3.5202 no .
O3 H15A 3.3906 no 3_666
O3 H17A 3.5866 no 3_666
O3 H17B 3.1050 no 3_666
O3 H21A 3.1894 no .
O4 H3 3.471(15) no 3_666
O4 H7 2.9938 no 3_666
O4 H20C 3.3792 no 3_666
O5 H3 1.778(10) no 3_666
O5 H4 3.410(15) no 3_666
O5 H7 1.7172 no .
O5 H13A 2.9012 no 3_666
O5 H20A 3.2633 no .
O6 H10 2.1630 no .
O6 H11B 2.6496 no .
O6 H16A 3.4486 no .
O6 H18B 3.4958 no .
O6 H20A 3.5207 no 2_545
O6 H20B 3.2462 no 2_545
O6 H20C 3.3042 no 2_545
O6 H39 2.8041 no 3_665
O7 H2 3.100(15) no .
O7 H3 3.594(16) no .
O7 H3 3.022(15) no 3_666
O7 H4 1.863(12) no 3_666
O7 H8 1.8897 no .
O7 H14B 3.5015 no 3_666
O7 H15A 3.4717 no 3_666
O7 H15B 3.5119 no 3_666
O7 H17A 3.2626 no .
O8 H2 1.847(14) no .
O8 H7 2.9739 no .
O8 H11A 3.3002 no .
O8 H12B 3.5639 no .
O8 H20B 3.1241 no .
O8 H23 2.8872 no .
O8 H29 2.5950 no .
N9 H38 3.5441 no 3_665
N10 H19C 3.3843 no .
C11 H6 3.4678 no .
C11 H23 3.4704 no .
C11 H24 3.3663 no .
C11 H45 3.5259 no .
C11 H45 3.2562 no 3_665
C12 H27 3.2777 no 3_665
C12 H44 3.5196 no .
C12 H45 3.3551 no 3_665
C13 H17A 3.4485 no 3_666
C13 H17B 3.1397 no 3_666
C13 H21A 3.2793 no .
C13 H41 3.3121 no 2_645
C14 H41 3.0328 no 2_645
C16 H38 3.2759 no 3_665
C17 H3 2.629(13) no 3_666
C17 H7 2.6696 no .
C17 H13A 2.8084 no 3_666
C17 H20A 3.4104 no .
C17 H33 3.2725 no 4_465
C18 H19C 3.4298 no .
C18 H24 3.5642 no .
C18 H37 3.5710 no 4_465
C19 H10 2.9675 no .
C19 H18A 3.5260 no .
C19 H20C 3.2545 no 2_545
C19 H25 3.4905 no .
C19 H31 3.5554 no 2_545
C19 H43 3.1384 no 1_455
C19 H43 3.5827 no 3_665
C20 H4 2.779(14) no 3_666
C20 H8 2.6494 no .
C20 H14B 3.4860 no 3_666
C20 H17A 3.2486 no .
C20 H19A 3.3739 no 2_555
C20 H26 3.5836 no 4_565
C20 H38 3.5586 no 4_465
C20 H39 3.2142 no 4_465
C20 H41 3.5333 no 4_465
C21 H2 2.886(14) no .
C21 H12B 3.5302 no .
C21 H13B 3.3076 no .
C21 H29 2.9389 no .
C21 H35 3.1008 no 4_565
C21 H36 3.0039 no 4_565
C22 H12A 3.3356 no 3_665
C22 H15B 2.8909 no 2_555
C22 H44 3.3888 no 3_665
C23 H2 3.531(14) no .
C23 H11A 3.0082 no .
C23 H15B 2.9888 no 2_555
C23 H16A 3.2497 no 2_555
C23 H44 3.4659 no 3_665
C24 H11A 3.2391 no .
C24 H11B 3.4937 no .
C24 H15B 3.0265 no 2_555
C24 H16A 3.2830 no 2_555
C24 H18B 3.4951 no .
C24 H37 3.1585 no 4_465
C24 H38 3.2229 no 4_465
C24 H44 3.3331 no 3_665
C25 H15B 2.9221 no 2_555
C25 H19A 3.4489 no 3_565
C25 H19B 3.2386 no .
C25 H20C 3.3847 no 4_464
C25 H37 3.1571 no 4_465
C25 H43 3.3914 no 3_665
C25 H44 3.0737 no 3_665
C26 H15B 2.7924 no 2_555
C26 H19A 3.5741 no 3_565
C26 H20C 3.2769 no 4_464
C26 H30 3.1527 no 4_464
C26 H43 3.3033 no 3_665
C26 H44 2.9022 no 3_665
C27 H12A 2.9531 no 3_665
C27 H15B 2.7755 no 2_555
C27 H21B 3.3817 no 4_464
C27 H44 3.0441 no 3_665
C28 H13A 3.2766 no 2_655
C28 H16B 3.0957 no 2_555
C29 H13A 3.4992 no 2_655
C29 H14A 3.4304 no 2_655
C29 H16B 3.1907 no 2_555
C29 H21B 3.5033 no .
C30 H13A 3.5900 no 2_655
C30 H13B 3.1799 no 2_655
C30 H14A 3.3151 no 2_655
C30 H16B 3.1573 no 2_555
C30 H19C 3.0974 no 2_555
C30 H26 3.2219 no 4_565
C31 H13A 3.4397 no 2_655
C31 H13B 2.7911 no 2_655
C31 H16B 3.0055 no 2_555
C31 H18A 3.1222 no 2_555
C31 H19C 2.9967 no 2_555
C31 H36 3.3957 no 3_675
C32 H13A 3.1463 no 2_655
C32 H13B 2.9970 no 2_655
C32 H16B 2.8786 no 2_555
C32 H17B 3.2986 no 4_564
C32 H18A 3.0962 no 2_555
C32 H32 3.4400 no 3_675
C32 H33 3.2251 no 3_675
C33 H13A 3.0415 no 2_655
C33 H13B 3.5557 no 2_655
C33 H16B 2.9142 no 2_555
C33 H17A 3.3612 no 4_564
C33 H17B 3.1258 no 4_564
C33 H32 3.1165 no 3_675
C34 H9 3.3212 no 3_665
C34 H12A 2.9972 no 3_665
C34 H17A 3.2486 no 4_564
C35 H12A 3.5724 no 3_665
C35 H17A 3.5779 no 4_564
C35 H21A 3.5533 no 4_464
C35 H21B 3.0558 no 4_464
C35 H32 3.2799 no 3_675
C36 H9 3.4196 no 3_665
C36 H14A 3.4455 no 3_665
C36 H18A 3.1168 no 4_564
C36 H18B 3.5677 no 4_564
C36 H21B 3.1658 no 4_464
C36 H21C 3.4791 no 4_464
C36 H31 3.3192 no 3_675
C36 H32 3.4567 no 3_675
C36 H42 3.1696 no 4_464
C37 H9 2.8418 no 3_665
C37 H14B 3.3116 no 3_665
C37 H17A 3.4686 no 4_564
C37 H18A 3.1616 no 4_564
C37 H18B 2.9369 no 4_564
C37 H24 3.1613 no 4_564
C37 H25 3.5593 no 4_564
C37 H42 3.1841 no 4_464
C38 H9 2.4122 no 3_665
C38 H16A 3.2018 no 3_665
C38 H17A 3.0570 no 4_564
C38 H18B 3.1558 no 4_564
C38 H20A 3.5889 no 4_564
C38 H20B 3.3548 no 4_564
C38 H24 3.1781 no 4_564
C39 H6 3.4949 no 3_665
C39 H9 2.6683 no 3_665
C39 H12A 3.0828 no 3_665
C39 H17A 2.9420 no 4_564
C39 H20A 3.1171 no 4_564
C39 H20B 3.4596 no 4_564
C40 H6 3.3443 no 3_665
C40 H12A 3.5337 no 3_665
C40 H21C 3.4977 no .
C41 H6 3.1082 no 3_665
C41 H14A 3.5257 no 2_655
C41 H14B 3.3749 no 2_655
C41 H20A 3.0421 no 4_564
C41 H21C 3.1922 no .
C42 H6 2.7273 no 3_665
C42 H14B 3.5326 no 2_655
C42 H19A 3.3981 no 3_665
C42 H20A 3.4018 no 4_564
C42 H21C 3.0041 no .
C42 H36 3.1068 no 4_565
C43 H6 2.5454 no 3_665
C43 H19A 3.4507 no 3_665
C43 H19B 3.5696 no 3_665
C43 H21C 3.1056 no .
C43 H36 3.5847 no 4_565
C44 H6 2.7651 no 3_665
C44 H11A 3.2133 no .
C44 H11A 3.4189 no 3_665
C44 H11B 3.2238 no 3_665
C44 H12B 3.4700 no .
C44 H21C 3.3828 no .
C44 H45 3.2505 no 3_665
C45 H6 3.1396 no 3_665
C45 H11A 2.8908 no .
C45 H11A 3.3167 no 3_665
C45 H11B 3.1454 no 3_665
C45 H12A 3.1630 no 3_665
C45 H21C 3.5492 no .
C45 H44 3.5259 no 3_665
C45 H45 3.3383 no 3_665
B46 H12A 3.4237 no 3_665
H2 O7 3.100(15) no .
H2 O8 1.847(14) no .
H2 C21 2.886(14) no .
H2 C23 3.531(14) no .
H2 H7 2.8636 no .
H2 H8 2.1658 no .
H2 H21A 3.0795 no .
H2 H21C 3.0712 no .
H2 H23 2.9227 no .
H2 H24 3.2174 no .
H3 Ni1 3.290(12) no 3_666
H3 O3 3.321(15) no 3_666
H3 O4 3.471(15) no 3_666
H3 O5 1.778(10) no 3_666
H3 O7 3.594(16) no .
H3 O7 3.022(15) no 3_666
H3 C17 2.629(13) no 3_666
H3 H3 2.97(3) no 3_666
H3 H4 3.28(3) no 3_666
H3 H7 3.2834 no .
H3 H7 2.4534 no 3_666
H3 H15A 3.0240 no 3_666
H3 H17A 2.9844 no 3_666
H3 H17B 2.5762 no 3_666
H3 H21A 3.5359 no .
H4 O5 3.410(15) no 3_666
H4 O7 1.863(12) no 3_666
H4 C20 2.779(14) no 3_666
H4 H3 3.28(3) no 3_666
H4 H7 2.2464 no 3_666
H4 H8 3.1032 no 3_666
H4 H20A 3.0843 no 3_666
H4 H20C 2.7884 no 3_666
H6 C11 3.4678 no .
H6 C39 3.4949 no 3_665
H6 C40 3.3443 no 3_665
H6 C41 3.1082 no 3_665
H6 C42 2.7273 no 3_665
H6 C43 2.5454 no 3_665
H6 C44 2.7651 no 3_665
H6 C45 3.1396 no 3_665
H6 H10 2.7712 no .
H6 H11B 2.4829 no .
H6 H20A 3.4804 no 2_545
H6 H20B 3.5869 no 2_545
H6 H20C 3.4603 no 2_545
H6 H39 2.6065 no 3_665
H6 H42 3.1829 no 3_665
H6 H43 2.9261 no 3_665
H6 H44 3.2392 no 3_665
H7 Ni1 3.0856 no .
H7 O2 3.0885 no .
H7 O3 3.1940 no .
H7 O3 3.0679 no 3_666
H7 O4 2.9938 no 3_666
H7 O5 1.7172 no .
H7 O8 2.9739 no .
H7 C17 2.6696 no .
H7 H2 2.8636 no .
H7 H3 3.2834 no .
H7 H3 2.4534 no 3_666
H7 H4 2.2464 no 3_666
H7 H8 2.3082 no .
H7 H13A 3.2583 no 3_666
H7 H14B 3.5807 no 3_666
H7 H17A 2.5971 no .
H7 H17B 3.3925 no .
H7 H18B 3.5037 no .
H8 O2 2.8805 no .
H8 O3 3.5202 no .
H8 O7 1.8897 no .
H8 C20 2.6494 no .
H8 H2 2.1658 no .
H8 H4 3.1032 no 3_666
H8 H7 2.3082 no .
H8 H15A 3.5969 no 3_666
H8 H20A 3.5154 no .
H8 H20B 2.5661 no .
H8 H20C 2.9609 no .
H8 H23 3.3766 no .
H8 H29 3.0592 no .
H8 H30 3.5846 no .
H9 C34 3.3212 no 3_665
H9 C36 3.4196 no 3_665
H9 C37 2.8418 no 3_665
H9 C38 2.4122 no 3_665
H9 C39 2.6683 no 3_665
H9 H37 3.2660 no 3_665
H9 H38 2.6361 no 3_665
H9 H39 2.9953 no 3_665
H10 O6 2.1630 no .
H10 C19 2.9675 no .
H10 H6 2.7712 no .
H10 H19B 3.2905 no .
H10 H19C 2.8500 no .
H10 H38 3.3714 no 3_665
H11A O8 3.3002 no .
H11A C23 3.0082 no .
H11A C24 3.2391 no .
H11A C44 3.2133 no .
H11A C44 3.4189 no 3_665
H11A C45 2.8908 no .
H11A C45 3.3167 no 3_665
H11A H21C 3.5382 no .
H11A H23 2.8398 no .
H11A H24 3.2383 no .
H11A H44 3.1499 no .
H11A H44 3.0807 no 3_665
H11A H45 2.5632 no .
H11A H45 2.8737 no 3_665
H11B O6 2.6496 no .
H11B C24 3.4937 no .
H11B C44 3.2238 no 3_665
H11B C45 3.1454 no 3_665
H11B H6 2.4829 no .
H11B H24 3.2319 no .
H11B H39 3.2841 no 3_665
H11B H44 3.2371 no 3_665
H11B H45 3.0981 no 3_665
H12A C22 3.3356 no 3_665
H12A C27 2.9531 no 3_665
H12A C34 2.9972 no 3_665
H12A C35 3.5724 no 3_665
H12A C39 3.0828 no 3_665
H12A C40 3.5337 no 3_665
H12A C45 3.1630 no 3_665
H12A B46 3.4237 no 3_665
H12A H27 2.4905 no 3_665
H12A H39 3.2294 no 3_665
H12A H44 3.1677 no .
H12A H45 2.6783 no 3_665
H12B O8 3.5639 no .
H12B C21 3.5302 no .
H12B C44 3.4700 no .
H12B H21A 3.3704 no .
H12B H21C 3.1529 no .
H12B H27 3.2996 no 3_665
H12B H44 3.1878 no .
H13A O5 2.9012 no 3_666
H13A C17 2.8084 no 3_666
H13A C28 3.2766 no 2_645
H13A C29 3.4992 no 2_645
H13A C30 3.5900 no 2_645
H13A C31 3.4397 no 2_645
H13A C32 3.1463 no 2_645
H13A C33 3.0415 no 2_645
H13A H7 3.2583 no 3_666
H13A H17A 2.5958 no 3_666
H13A H17B 2.5330 no 3_666
H13A H20A 3.0874 no 3_666
H13A H32 3.5461 no 2_645
H13A H33 3.3815 no 2_645
H13A H41 2.6946 no 2_645
H13B C21 3.3076 no .
H13B C30 3.1799 no 2_645
H13B C31 2.7911 no 2_645
H13B C32 2.9970 no 2_645
H13B C33 3.5557 no 2_645
H13B H17B 3.3633 no 3_666
H13B H21A 2.5660 no .
H13B H21C 3.3668 no .
H13B H30 3.5727 no 2_645
H13B H31 2.9875 no 2_645
H13B H32 3.2957 no 2_645
H14A C29 3.4304 no 2_645
H14A C30 3.3151 no 2_645
H14A C36 3.4455 no 3_665
H14A C41 3.5257 no 2_645
H14A H21B 3.4871 no 2_645
H14A H27 3.1411 no 3_665
H14A H29 3.5398 no 2_645
H14A H30 3.3632 no 2_645
H14A H41 2.8126 no 2_645
H14A H42 3.5644 no 2_645
H14B O7 3.5015 no 3_666
H14B C20 3.4860 no 3_666
H14B C37 3.3116 no 3_665
H14B C41 3.3749 no 2_645
H14B C42 3.5326 no 2_645
H14B H7 3.5807 no 3_666
H14B H20A 2.9945 no 3_666
H14B H20C 3.4751 no 3_666
H14B H37 3.2499 no 3_665
H14B H41 2.6414 no 2_645
H14B H42 2.9826 no 2_645
H15A O3 3.3906 no 3_666
H15A O7 3.4717 no 3_666
H15A H3 3.0240 no 3_666
H15A H8 3.5969 no 3_666
H15A H21A 2.9891 no 3_666
H15A H32 3.5860 no 4_465
H15A H35 3.3800 no 2_545
H15B O7 3.5119 no 3_666
H15B C22 2.8909 no 2_545
H15B C23 2.9888 no 2_545
H15B C24 3.0265 no 2_545
H15B C25 2.9221 no 2_545
H15B C26 2.7924 no 2_545
H15B C27 2.7755 no 2_545
H15B H23 3.5892 no 2_545
H15B H25 3.4802 no 2_545
H15B H26 3.3048 no 2_545
H15B H27 3.2957 no 2_545
H15B H35 3.3124 no 2_545
H16A O6 3.4486 no .
H16A C23 3.2497 no 2_545
H16A C24 3.2830 no 2_545
H16A C38 3.2018 no 3_665
H16A H20B 3.5118 no 2_545
H16A H23 3.2835 no 2_545
H16A H24 3.3529 no 2_545
H16A H38 2.3571 no 3_665
H16B C28 3.0957 no 2_545
H16B C29 3.1907 no 2_545
H16B C30 3.1573 no 2_545
H16B C31 3.0055 no 2_545
H16B C32 2.8786 no 2_545
H16B C33 2.9142 no 2_545
H16B H19C 3.3763 no .
H16B H31 3.5208 no 2_545
H16B H32 3.3453 no 2_545
H16B H33 3.4007 no 2_545
H17A O3 3.5866 no 3_666
H17A O7 3.2626 no .
H17A C13 3.4485 no 3_666
H17A C20 3.2486 no .
H17A C33 3.3612 no 4_465
H17A C34 3.2486 no 4_465
H17A C35 3.5779 no 4_465
H17A C37 3.4686 no 4_465
H17A C38 3.0570 no 4_465
H17A C39 2.9420 no 4_465
H17A H3 2.9844 no 3_666
H17A H7 2.5971 no .
H17A H13A 2.5958 no 3_666
H17A H20A 2.6941 no .
H17A H20B 3.3553 no .
H17A H33 2.9422 no 4_465
H17A H38 3.3967 no 4_465
H17A H39 3.2427 no 4_465
H17B O3 3.1050 no 3_666
H17B C13 3.1397 no 3_666
H17B C32 3.2986 no 4_465
H17B C33 3.1258 no 4_465
H17B H3 2.5762 no 3_666
H17B H7 3.3925 no .
H17B H13A 2.5330 no 3_666
H17B H13B 3.3633 no 3_666
H17B H32 3.5349 no 2_545
H17B H32 3.1048 no 4_465
H17B H33 2.7711 no 4_465
H18A C19 3.5260 no .
H18A C31 3.1222 no 2_545
H18A C32 3.0962 no 2_545
H18A C36 3.1168 no 4_465
H18A C37 3.1616 no 4_465
H18A H19B 3.5291 no .
H18A H19C 2.9307 no .
H18A H31 3.0330 no 2_545
H18A H32 2.9927 no 2_545
H18A H33 3.4370 no 4_465
H18A H36 3.2441 no 4_465
H18A H37 3.3198 no 4_465
H18B O6 3.4958 no .
H18B C24 3.4951 no .
H18B C36 3.5677 no 4_465
H18B C37 2.9369 no 4_465
H18B C38 3.1558 no 4_465
H18B H7 3.5037 no .
H18B H19B 3.3813 no .
H18B H19C 3.4609 no .
H18B H24 2.5779 no .
H18B H37 2.9119 no 4_465
H18B H38 3.2529 no 4_465
H19A C20 3.3739 no 2_545
H19A C25 3.4489 no 3_565
H19A C26 3.5741 no 3_565
H19A C42 3.3981 no 3_665
H19A C43 3.4507 no 3_665
H19A H19A 3.5857 no 3_565
H19A H19B 3.2547 no 3_565
H19A H20B 3.4191 no 2_545
H19A H20C 2.6284 no 2_545
H19A H25 2.7628 no 3_565
H19A H26 3.0056 no 3_565
H19A H30 3.5793 no 2_545
H19A H42 3.2191 no 3_665
H19A H43 2.9073 no 1_455
H19A H43 3.3233 no 3_665
H19B C25 3.2386 no .
H19B C43 3.5696 no 3_665
H19B H10 3.2905 no .
H19B H18A 3.5291 no .
H19B H18B 3.3813 no .
H19B H19A 3.2547 no 3_565
H19B H24 3.4316 no .
H19B H25 2.5437 no .
H19B H37 3.1007 no 4_465
H19B H42 3.4497 no 1_455
H19B H43 2.9835 no 1_455
H19B H43 3.3003 no 3_665
H19C N10 3.3843 no .
H19C C18 3.4298 no .
H19C C30 3.0974 no 2_545
H19C C31 2.9967 no 2_545
H19C H10 2.8500 no .
H19C H16B 3.3763 no .
H19C H18A 2.9307 no .
H19C H18B 3.4609 no .
H19C H20B 3.5990 no 2_545
H19C H20C 3.4304 no 2_545
H19C H26 3.3622 no 3_565
H19C H30 2.8369 no 2_545
H19C H31 2.6483 no 2_545
H19C H43 2.9890 no 1_455
H20A O5 3.2633 no .
H20A O6 3.5207 no 2_555
H20A C17 3.4104 no .
H20A C38 3.5889 no 4_465
H20A C39 3.1171 no 4_465
H20A C41 3.0421 no 4_465
H20A C42 3.4018 no 4_465
H20A H4 3.0843 no 3_666
H20A H6 3.4804 no 2_555
H20A H8 3.5154 no .
H20A H13A 3.0874 no 3_666
H20A H14B 2.9945 no 3_666
H20A H17A 2.6941 no .
H20A H38 3.4475 no 4_465
H20A H39 2.5830 no 4_465
H20A H41 2.6152 no 4_465
H20A H42 3.2786 no 4_465
H20B O6 3.2462 no 2_555
H20B O8 3.1241 no .
H20B C38 3.3548 no 4_465
H20B C39 3.4596 no 4_465
H20B H6 3.5869 no 2_555
H20B H8 2.5661 no .
H20B H16A 3.5118 no 2_555
H20B H17A 3.3553 no .
H20B H19A 3.4191 no 2_555
H20B H19C 3.5990 no 2_555
H20B H38 2.8054 no 4_465
H20B H39 3.0114 no 4_465
H20C O4 3.3792 no 3_666
H20C O6 3.3042 no 2_555
H20C C19 3.2545 no 2_555
H20C C25 3.3847 no 4_565
H20C C26 3.2769 no 4_565
H20C H4 2.7884 no 3_666
H20C H6 3.4603 no 2_555
H20C H8 2.9609 no .
H20C H14B 3.4751 no 3_666
H20C H19A 2.6284 no 2_555
H20C H19C 3.4304 no 2_555
H20C H25 2.9970 no 4_565
H20C H26 2.7852 no 4_565
H20C H42 3.2902 no 4_465
H21A O3 3.1894 no .
H21A C13 3.2793 no .
H21A C35 3.5533 no 4_565
H21A H2 3.0795 no .
H21A H3 3.5359 no .
H21A H12B 3.3704 no .
H21A H13B 2.5660 no .
H21A H15A 2.9891 no 3_666
H21A H31 3.2274 no 2_645
H21A H32 3.2490 no 2_645
H21A H35 2.8458 no 4_565
H21A H36 3.0537 no 4_565
H21B C27 3.3817 no 4_565
H21B C29 3.5033 no .
H21B C35 3.0558 no 4_565
H21B C36 3.1658 no 4_565
H21B H14A 3.4871 no 2_655
H21B H26 3.4398 no 4_565
H21B H27 2.7866 no 4_565
H21B H29 2.7797 no .
H21B H30 3.2956 no .
H21B H35 2.5426 no 4_565
H21B H36 2.7629 no 4_565
H21C C36 3.4791 no 4_565
H21C C40 3.4977 no .
H21C C41 3.1922 no .
H21C C42 3.0041 no .
H21C C43 3.1056 no .
H21C C44 3.3828 no .
H21C C45 3.5492 no .
H21C H2 3.0712 no .
H21C H11A 3.5382 no .
H21C H12B 3.1529 no .
H21C H13B 3.3668 no .
H21C H29 2.9150 no .
H21C H31 3.2600 no 2_645
H21C H35 3.5163 no 4_565
H21C H36 2.6947 no 4_565
H21C H42 3.3707 no .
H21C H43 3.5161 no .
H23 O2 3.2479 no .
H23 O8 2.8872 no .
H23 C11 3.4704 no .
H23 H2 2.9227 no .
H23 H8 3.3766 no .
H23 H11A 2.8398 no .
H23 H15B 3.5892 no 2_555
H23 H16A 3.2835 no 2_555
H24 O2 3.0117 no .
H24 C11 3.3663 no .
H24 C18 3.5642 no .
H24 C37 3.1613 no 4_465
H24 C38 3.1781 no 4_465
H24 H2 3.2174 no .
H24 H11A 3.2383 no .
H24 H11B 3.2319 no .
H24 H16A 3.3529 no 2_555
H24 H18B 2.5779 no .
H24 H19B 3.4316 no .
H24 H37 2.6355 no 4_465
H24 H38 2.6494 no 4_465
H25 C19 3.4905 no .
H25 C37 3.5593 no 4_465
H25 H15B 3.4802 no 2_555
H25 H19A 2.7628 no 3_565
H25 H19B 2.5437 no .
H25 H20C 2.9970 no 4_464
H25 H37 2.6295 no 4_465
H25 H42 3.3643 no 1_455
H25 H43 3.2538 no 3_665
H25 H44 3.5380 no 3_665
H26 C20 3.5836 no 4_464
H26 C30 3.2219 no 4_464
H26 H15B 3.3048 no 2_555
H26 H19A 3.0056 no 3_565
H26 H19C 3.3622 no 3_565
H26 H20C 2.7852 no 4_464
H26 H21B 3.4398 no 4_464
H26 H30 2.2794 no 4_464
H26 H43 3.0787 no 3_665
H26 H44 3.2727 no 3_665
H27 C12 3.2777 no 3_665
H27 H12A 2.4905 no 3_665
H27 H12B 3.2996 no 3_665
H27 H14A 3.1411 no 3_665
H27 H15B 3.2957 no 2_555
H27 H21B 2.7866 no 4_464
H27 H30 3.3554 no 4_464
H27 H44 3.4622 no 3_665
H29 O8 2.5950 no .
H29 C21 2.9389 no .
H29 H8 3.0592 no .
H29 H14A 3.5398 no 2_655
H29 H21B 2.7797 no .
H29 H21C 2.9150 no .
H30 C26 3.1527 no 4_565
H30 H8 3.5846 no .
H30 H13B 3.5727 no 2_655
H30 H14A 3.3632 no 2_655
H30 H19A 3.5793 no 2_555
H30 H19C 2.8369 no 2_555
H30 H21B 3.2956 no .
H30 H26 2.2794 no 4_565
H30 H27 3.3554 no 4_565
H31 C19 3.5554 no 2_555
H31 C36 3.3192 no 3_675
H31 H13B 2.9875 no 2_655
H31 H16B 3.5208 no 2_555
H31 H18A 3.0330 no 2_555
H31 H19C 2.6483 no 2_555
H31 H21A 3.2274 no 2_655
H31 H21C 3.2600 no 2_655
H31 H36 2.6094 no 3_675
H31 H43 3.1187 no 2_655
H32 C32 3.4400 no 3_675
H32 C33 3.1165 no 3_675
H32 C35 3.2799 no 3_675
H32 C36 3.4567 no 3_675
H32 H13A 3.5461 no 2_655
H32 H13B 3.2957 no 2_655
H32 H15A 3.5860 no 4_564
H32 H16B 3.3453 no 2_555
H32 H17B 3.5349 no 2_555
H32 H17B 3.1048 no 4_564
H32 H18A 2.9927 no 2_555
H32 H21A 3.2490 no 2_655
H32 H32 3.0360 no 3_675
H32 H33 2.3666 no 3_675
H32 H35 2.8948 no 3_675
H32 H36 3.2477 no 3_675
H33 C17 3.2725 no 4_564
H33 C32 3.2251 no 3_675
H33 H13A 3.3815 no 2_655
H33 H16B 3.4007 no 2_555
H33 H17A 2.9422 no 4_564
H33 H17B 2.7711 no 4_564
H33 H18A 3.4370 no 4_564
H33 H32 2.3666 no 3_675
H33 H33 3.5763 no 3_675
H35 C21 3.1008 no 4_464
H35 H15A 3.3800 no 2_555
H35 H15B 3.3124 no 2_555
H35 H21A 2.8458 no 4_464
H35 H21B 2.5426 no 4_464
H35 H21C 3.5163 no 4_464
H35 H32 2.8948 no 3_675
H36 C21 3.0039 no 4_464
H36 C31 3.3957 no 3_675
H36 C42 3.1068 no 4_464
H36 C43 3.5847 no 4_464
H36 H18A 3.2441 no 4_564
H36 H21A 3.0537 no 4_464
H36 H21B 2.7629 no 4_464
H36 H21C 2.6947 no 4_464
H36 H31 2.6094 no 3_675
H36 H32 3.2477 no 3_675
H36 H42 2.6496 no 4_464
H36 H43 3.5212 no 4_464
H37 C18 3.5710 no 4_564
H37 C24 3.1585 no 4_564
H37 C25 3.1571 no 4_564
H37 H9 3.2660 no 3_665
H37 H14B 3.2499 no 3_665
H37 H18A 3.3198 no 4_564
H37 H18B 2.9119 no 4_564
H37 H19B 3.1007 no 4_564
H37 H24 2.6355 no 4_564
H37 H25 2.6295 no 4_564
H37 H42 2.6860 no 4_464
H38 N9 3.5441 no 3_665
H38 C16 3.2759 no 3_665
H38 C20 3.5586 no 4_564
H38 C24 3.2229 no 4_564
H38 H9 2.6361 no 3_665
H38 H10 3.3714 no 3_665
H38 H16A 2.3571 no 3_665
H38 H17A 3.3967 no 4_564
H38 H18B 3.2529 no 4_564
H38 H20A 3.4475 no 4_564
H38 H20B 2.8054 no 4_564
H38 H24 2.6494 no 4_564
H39 O6 2.8041 no 3_665
H39 C20 3.2142 no 4_564
H39 H6 2.6065 no 3_665
H39 H9 2.9953 no 3_665
H39 H11B 3.2841 no 3_665
H39 H12A 3.2294 no 3_665
H39 H17A 3.2427 no 4_564
H39 H20A 2.5830 no 4_564
H39 H20B 3.0114 no 4_564
H41 C13 3.3121 no 2_655
H41 C14 3.0328 no 2_655
H41 C20 3.5333 no 4_564
H41 H13A 2.6946 no 2_655
H41 H14A 2.8126 no 2_655
H41 H14B 2.6414 no 2_655
H41 H20A 2.6152 no 4_564
H42 C36 3.1696 no 4_565
H42 C37 3.1841 no 4_565
H42 H6 3.1829 no 3_665
H42 H14A 3.5644 no 2_655
H42 H14B 2.9826 no 2_655
H42 H19A 3.2191 no 3_665
H42 H19B 3.4497 no 1_655
H42 H20A 3.2786 no 4_564
H42 H20C 3.2902 no 4_564
H42 H21C 3.3707 no .
H42 H25 3.3643 no 1_655
H42 H36 2.6496 no 4_565
H42 H37 2.6860 no 4_565
H43 C19 3.1384 no 1_655
H43 C19 3.5827 no 3_665
H43 C25 3.3914 no 3_665
H43 C26 3.3033 no 3_665
H43 H6 2.9261 no 3_665
H43 H19A 2.9073 no 1_655
H43 H19A 3.3233 no 3_665
H43 H19B 2.9835 no 1_655
H43 H19B 3.3003 no 3_665
H43 H19C 2.9890 no 1_655
H43 H21C 3.5161 no .
H43 H25 3.2538 no 3_665
H43 H26 3.0787 no 3_665
H43 H31 3.1187 no 2_645
H43 H36 3.5212 no 4_565
H44 C12 3.5196 no .
H44 C22 3.3888 no 3_665
H44 C23 3.4659 no 3_665
H44 C24 3.3331 no 3_665
H44 C25 3.0737 no 3_665
H44 C26 2.9022 no 3_665
H44 C27 3.0441 no 3_665
H44 C45 3.5259 no 3_665
H44 H6 3.2392 no 3_665
H44 H11A 3.1499 no .
H44 H11A 3.0807 no 3_665
H44 H11B 3.2371 no 3_665
H44 H12A 3.1677 no .
H44 H12B 3.1878 no .
H44 H25 3.5380 no 3_665
H44 H26 3.2727 no 3_665
H44 H27 3.4622 no 3_665
H44 H45 2.5821 no 3_665
H45 C11 3.5259 no .
H45 C11 3.2562 no 3_665
H45 C12 3.3551 no 3_665
H45 C44 3.2505 no 3_665
H45 C45 3.3383 no 3_665
H45 H11A 2.5632 no .
H45 H11A 2.8737 no 3_665
H45 H11B 3.0981 no 3_665
H45 H12A 2.6783 no 3_665
H45 H44 2.5821 no 3_665
H45 H45 2.7419 no 3_665

loop_
_geom_hbond_atom_site_label_D
_geom_hbond_atom_site_label_H
_geom_hbond_atom_site_label_A
_geom_hbond_site_symmetry_A
_geom_hbond_distance_DA
_geom_hbond_distance_DH
_geom_hbond_distance_HA
_geom_hbond_angle_DHA
_geom_hbond_publ_flag
O2 H2 O8 . 2.6284(14) 0.786(14) 1.847(14) 172.3(15) no
O3 H3 O5 3_666 2.5660(12) 0.790(10) 1.778(10) 175.3(17) no
O4 H4 O7 3_666 2.6509(13) 0.788(12) 1.863(12) 177.4(16) no
O7 H7 O5 . 2.5494(13) 0.840 1.717 170.5 no
O8 H8 O7 . 2.6799(15) 0.840 1.890 156.2 no
N10 H10 O6 . 3.0590(14) 0.930 2.163 161.5 no

loop_
_geom_torsion_atom_site_label_1
_geom_torsion_atom_site_label_2
_geom_torsion_atom_site_label_3
_geom_torsion_atom_site_label_4
_geom_torsion
_geom_torsion_publ_flag
O2 Ni1 O3 C13 -85.53(6) no
O3 Ni1 O2 C11 101.73(5) no
O2 Ni1 O5 C17 86.47(6) no
O5 Ni1 O2 C11 -166.39(5) no
O2 Ni1 N9 C12 5.12(5) no
O2 Ni1 N9 C14 128.31(6) no
N9 Ni1 O2 C11 21.87(5) no
O2 Ni1 N10 C16 169.33(6) no
O2 Ni1 N10 C18 -67.03(6) no
N10 Ni1 O2 C11 -82.17(6) no
O3 Ni1 O4 C15 149.25(6) no
O4 Ni1 O3 C13 85.31(6) no
O3 Ni1 O5 C17 -175.87(6) no
O5 Ni1 O3 C13 -178.28(6) no
O3 Ni1 N9 C12 -94.02(6) no
O3 Ni1 N9 C14 29.16(6) no
N9 Ni1 O3 C13 -5.65(6) no
O4 Ni1 O5 C17 -83.17(6) no
O5 Ni1 O4 C15 57.42(6) no
O4 Ni1 N9 C12 173.64(6) no
O4 Ni1 N9 C14 -63.17(6) no
N9 Ni1 O4 C15 -129.47(6) no
O4 Ni1 N10 C16 -0.74(6) no
O4 Ni1 N10 C18 122.91(6) no
N10 Ni1 O4 C15 -25.72(6) no
O5 Ni1 N10 C16 -98.09(6) no
O5 Ni1 N10 C18 25.55(5) no
N10 Ni1 O5 C17 -2.80(6) no
N9 Ni1 N10 C16 88.45(6) no
N9 Ni1 N10 C18 -147.90(5) no
N10 Ni1 N9 C12 92.46(6) no
N10 Ni1 N9 C14 -144.35(6) no
Ni1 O2 C11 C12 -44.75(10) no
Ni1 O3 C13 C14 -19.15(11) no
Ni1 O4 C15 C16 45.61(9) no
Ni1 O5 C17 C18 -20.94(11) no
Ni1 N9 C12 C11 -30.07(11) no
Ni1 N9 C14 C13 -47.79(10) no
C12 N9 C14 C13 73.56(12) no
C14 N9 C12 C11 -148.41(10) no
Ni1 N10 C16 C15 25.91(11) no
Ni1 N10 C18 C17 -43.92(10) no
C16 N10 C18 C17 76.57(12) no
C18 N10 C16 C15 -91.04(11) no
O2 C11 C12 N9 50.01(13) no
O3 C13 C14 N9 45.14(13) no
O4 C15 C16 N10 -47.22(12) no
O5 C17 C18 N10 44.79(13) no
C23 C22 C27 C26 2.51(17) no
C27 C22 C23 C24 -1.57(17) no
C23 C22 B46 C28 -55.69(14) no
C23 C22 B46 C34 -176.40(10) no
C23 C22 B46 C40 62.97(14) no
B46 C22 C23 C24 179.19(10) no
C27 C22 B46 C28 125.17(12) no
C27 C22 B46 C34 4.45(17) no
C27 C22 B46 C40 -116.17(12) no
B46 C22 C27 C26 -178.31(10) no
C22 C23 C24 C25 -0.5(2) no
C23 C24 C25 C26 1.76(19) no
C24 C25 C26 C27 -0.85(19) no
C25 C26 C27 C22 -1.4(2) no
C29 C28 C33 C32 -1.68(17) no
C33 C28 C29 C30 1.64(17) no
C29 C28 B46 C22 77.15(13) no
C29 C28 B46 C34 -160.69(10) no
C29 C28 B46 C40 -41.41(14) no
B46 C28 C29 C30 -177.14(10) no
C33 C28 B46 C22 -101.51(13) no
C33 C28 B46 C34 20.66(15) no
C33 C28 B46 C40 139.94(11) no
B46 C28 C33 C32 177.04(10) no
C28 C29 C30 C31 -0.4(2) no
C29 C30 C31 C32 -0.8(2) no
C30 C31 C32 C33 0.79(19) no
C31 C32 C33 C28 0.52(19) no
C35 C34 C39 C38 0.33(17) no
C39 C34 C35 C36 1.20(17) no
C35 C34 B46 C22 50.26(15) no
C35 C34 B46 C28 -69.59(13) no
C35 C34 B46 C40 170.96(10) no
B46 C34 C35 C36 178.79(10) no
C39 C34 B46 C22 -132.35(11) no
C39 C34 B46 C28 107.80(12) no
C39 C34 B46 C40 -11.65(15) no
B46 C34 C39 C38 -177.22(10) no
C34 C35 C36 C37 -1.37(18) no
C35 C36 C37 C38 -0.05(18) no
C36 C37 C38 C39 1.52(18) no
C37 C38 C39 C34 -1.70(18) no
C41 C40 C45 C44 0.21(17) no
C45 C40 C41 C42 -0.08(18) no
C41 C40 B46 C22 -156.65(11) no
C41 C40 B46 C28 -38.72(15) no
C41 C40 B46 C34 80.93(13) no
B46 C40 C41 C42 -176.20(10) no
C45 C40 B46 C22 27.53(15) no
C45 C40 B46 C28 145.46(11) no
C45 C40 B46 C34 -94.89(13) no
B46 C40 C45 C44 176.28(10) no
C40 C41 C42 C43 -0.3(2) no
C41 C42 C43 C44 0.58(19) no
C42 C43 C44 C45 -0.46(19) no
C43 C44 C45 C40 0.06(19) no
